data_2222673
loop_
_publ_author_name
'Li, Tao'
'Tang, Li-Rong'
'Zeng, Qiao-Ling'
'Chen, Wei-Jin'
'Huang, Biao'

_publ_section_title
;1-Cyclopropyl-6-fluoro-7-(4-nitrosopiperazin-1-yl)-4-oxo-1,4-dihydroquinoline-3-carboxylic
 acid
;
_journal_coeditor_code FB2160
_journal_issue 8
_journal_name_full 'Acta Crystallographica Section E'
_journal_page_first o2053
_journal_paper_doi 10.1107/S1600536809029729
_journal_volume 65
_journal_year 2009
_chemical_formula_iupac 'C17 H17 F N4 O4'
_chemical_formula_moiety 'C17 H17 F N4 O4'
_chemical_formula_sum 'C17 H17 F N4 O4'
_chemical_formula_weight 360.35
_chemical_name_systematic
;
1-Cyclopropyl-6-fluoro-7-(4-nitrosopiperazin-1-yl)-4-oxo-
1,4-dihydroquinoline-3-carboxylic acid
;
_space_group_IT_number 2
_symmetry_cell_setting triclinic
_symmetry_space_group_name_Hall '-P 1'
_symmetry_space_group_name_H-M 'P -1'
_atom_sites_solution_hydrogens difmap
_atom_sites_solution_primary direct
_atom_sites_solution_secondary difmap
_audit_creation_method SHELXL-97
_cell_angle_alpha 102.99(2)
_cell_angle_beta 96.089(14)
_cell_angle_gamma 97.392(16)
_cell_formula_units_Z 2
_cell_length_a 8.378(3)
_cell_length_b 9.625(4)
_cell_length_c 10.328(4)
_cell_measurement_reflns_used 771
_cell_measurement_temperature 293.15
_cell_measurement_theta_max 27.4256
_cell_measurement_theta_min 2.0435
_cell_volume 796.9(5)
_computing_cell_refinement 'CrystalClear (Rigaku, 2007)'
_computing_data_collection 'CrystalClear (Rigaku, 2007)'
_computing_data_reduction 'CrystalClear (Rigaku, 2007)'
_computing_molecular_graphics
;
SHELXL97 (Sheldrick, 2008) and DIAMOND (Brandenburg, 2005)
;
_computing_publication_material 'SHELXTL (Sheldrick, 2008)'
_computing_structure_refinement 'SHELXL97 (Sheldrick, 2008)'
_computing_structure_solution 'SHELXS97 (Sheldrick, 2008)'
_diffrn_ambient_temperature 293.15
_diffrn_measured_fraction_theta_full 0.995
_diffrn_measured_fraction_theta_max 0.995
_diffrn_measurement_device_type 'Rigaku Mercury CCD/AFC'
_diffrn_measurement_method '\f and \w'
_diffrn_radiation_monochromator graphite
_diffrn_radiation_source 'fine-focus sealed tube'
_diffrn_radiation_type MoK\a
_diffrn_radiation_wavelength 0.71073
_diffrn_reflns_av_R_equivalents 0.0308
_diffrn_reflns_av_sigmaI/netI 0.0453
_diffrn_reflns_limit_h_max 10
_diffrn_reflns_limit_h_min -10
_diffrn_reflns_limit_k_max 12
_diffrn_reflns_limit_k_min -12
_diffrn_reflns_limit_l_max 11
_diffrn_reflns_limit_l_min -13
_diffrn_reflns_number 6267
_diffrn_reflns_theta_full 27.44
_diffrn_reflns_theta_max 27.44
_diffrn_reflns_theta_min 2.48
_diffrn_standards_number 0
_exptl_absorpt_coefficient_mu 0.117
_exptl_absorpt_correction_T_max 0.977
_exptl_absorpt_correction_T_min 0.976
_exptl_absorpt_correction_type multi-scan
_exptl_absorpt_process_details '(CrystalClear; Rigaku, 2007)'
_exptl_crystal_colour yellow
_exptl_crystal_density_diffrn 1.502
_exptl_crystal_density_method 'not measured'
_exptl_crystal_description block
_exptl_crystal_F_000 376
_exptl_crystal_size_max 0.2
_exptl_crystal_size_mid 0.2
_exptl_crystal_size_min 0.2
_refine_diff_density_max 0.524
_refine_diff_density_min -0.349
_refine_ls_extinction_method none
_refine_ls_goodness_of_fit_ref 1.059
_refine_ls_hydrogen_treatment constr
_refine_ls_matrix_type full
_refine_ls_number_constraints 67
_refine_ls_number_parameters 236
_refine_ls_number_reflns 3631
_refine_ls_number_restraints 0
_refine_ls_restrained_S_all 1.059
_refine_ls_R_factor_all 0.0888
_refine_ls_R_factor_gt 0.0666
_refine_ls_shift/su_max 0.000
_refine_ls_shift/su_mean 0.000
_refine_ls_structure_factor_coef Fsqd
_refine_ls_weighting_details 'calc w=1/[\s^2^(Fo^2^)+(0.1165P)^2^+0.047P] where P=(Fo^2^+2Fc^2^)/3'
_refine_ls_weighting_scheme calc
_refine_ls_wR_factor_gt 0.1836
_refine_ls_wR_factor_ref 0.2074
_reflns_number_gt 2568
_reflns_number_total 3631
_reflns_threshold_expression >2\s(I)
_cod_data_source_file fb2160.cif
_cod_data_source_block I
_cod_original_cell_volume 797.0(6)
_cod_database_code 2222673
_cod_database_fobs_code 2222673

loop_
_symmetry_equiv_pos_as_xyz
'x, y, z'
'-x, -y, -z'

loop_
_atom_site_type_symbol
_atom_site_label
_atom_site_fract_x
_atom_site_fract_y
_atom_site_fract_z
_atom_site_U_iso_or_equiv
_atom_site_adp_type
_atom_site_calc_flag
_atom_site_refinement_flags
_atom_site_occupancy
_atom_site_disorder_assembly
_atom_site_disorder_group
N N1 0.14474(19) 0.38921(17) 0.16119(15) 0.0330(4) Uani d . 1 . .
O O2 -0.1340(2) 0.09746(18) -0.25939(15) 0.0561(5) Uani d . 1 . .
H H18 -0.0827 0.1674 -0.2814 0.084 Uiso calc R 1 . .
O O3 0.0676(2) 0.32428(17) -0.25086(13) 0.0472(4) Uani d . 1 . .
C C8 0.2117(2) 0.4611(2) -0.03990(18) 0.0331(4) Uani d . 1 . .
F F1 0.51960(16) 0.74426(14) -0.07933(12) 0.0505(4) Uani d . 1 . .
C C13 0.2335(2) 0.48548(19) 0.10118(18) 0.0318(4) Uani d . 1 . .
C C11 0.4372(2) 0.6987(2) 0.1245(2) 0.0342(4) Uani d . 1 . .
C C5 0.0120(2) 0.2477(2) -0.05450(19) 0.0356(5) Uani d . 1 . .
O O1 -0.1742(2) 0.03235(18) -0.07173(17) 0.0580(5) Uani d . 1 . .
C C12 0.3415(2) 0.6063(2) 0.18211(19) 0.0344(4) Uani d . 1 . .
H H12A 0.3488 0.6247 0.2770 0.041 Uiso calc R 1 . .
C C9 0.3081(3) 0.5551(2) -0.0978(2) 0.0372(5) Uani d . 1 . .
H H9A 0.2962 0.5415 -0.1925 0.045 Uiso calc R 1 . .
N N2 0.5528(2) 0.81427(18) 0.20147(16) 0.0380(4) Uani d . 1 . .
C C7 0.0944(2) 0.3414(2) -0.1242(2) 0.0361(5) Uani d . 1 . .
C C10 0.4184(3) 0.6654(2) -0.0179(2) 0.0361(5) Uani d . 1 . .
C C4 0.0408(2) 0.2758(2) 0.0830(2) 0.0359(5) Uani d . 1 . .
H H4A -0.0163 0.2111 0.1257 0.043 Uiso calc R 1 . .
C C6 -0.1066(3) 0.1168(2) -0.1269(2) 0.0428(5) Uani d . 1 . .
N N3 0.7368(3) 1.0685(2) 0.37104(18) 0.0492(5) Uani d . 1 . .
C C3 0.1612(3) 0.4155(2) 0.30774(19) 0.0373(5) Uani d . 1 . .
H H3A 0.1132 0.4997 0.3544 0.045 Uiso calc R 1 . .
C C14 0.5794(3) 0.8301(2) 0.3473(2) 0.0473(6) Uani d . 1 . .
H H14A 0.5869 0.7346 0.3663 0.057 Uiso calc R 1 . .
H H14B 0.4859 0.8666 0.3870 0.057 Uiso calc R 1 . .
C C2 0.3112(3) 0.3878(3) 0.3816(2) 0.0512(6) Uani d . 1 . .
H H2A 0.3549 0.4545 0.4696 0.061 Uiso calc R 1 . .
H H2B 0.3943 0.3493 0.3283 0.061 Uiso calc R 1 . .
C C15 0.7354(3) 0.9344(2) 0.4114(2) 0.0487(6) Uani d . 1 . .
H H15A 0.7434 0.9535 0.5103 0.058 Uiso calc R 1 . .
H H15B 0.8306 0.8901 0.3840 0.058 Uiso calc R 1 . .
C C16 0.5548(3) 0.9558(3) 0.1687(2) 0.0570(7) Uani d . 1 . .
H H16A 0.4633 1.0008 0.2039 0.068 Uiso calc R 1 . .
H H16B 0.5390 0.9417 0.0700 0.068 Uiso calc R 1 . .
C C17 0.7110(3) 1.0550(3) 0.2268(2) 0.0574(7) Uani d . 1 . .
H H17A 0.8022 1.0156 0.1856 0.069 Uiso calc R 1 . .
H H17B 0.7058 1.1509 0.2082 0.069 Uiso calc R 1 . .
C C1 0.1525(3) 0.2910(3) 0.3709(2) 0.0551(7) Uani d . 1 . .
H H1A 0.1379 0.1929 0.3111 0.066 Uiso calc R 1 . .
H H1B 0.0986 0.2981 0.4524 0.066 Uiso calc R 1 . .
N N4 0.7544(3) 1.1903(2) 0.4635(2) 0.0654(7) Uani d . 1 . .
O O4 0.7463(3) 1.3001(2) 0.4211(2) 0.0895(7) Uani d . 1 . .

loop_
_atom_site_aniso_label
_atom_site_aniso_U_11
_atom_site_aniso_U_22
_atom_site_aniso_U_33
_atom_site_aniso_U_12
_atom_site_aniso_U_13
_atom_site_aniso_U_23
N1 0.0369(9) 0.0264(8) 0.0303(8) -0.0042(6) -0.0015(7) 0.0040(6)
O2 0.0664(11) 0.0464(10) 0.0397(9) -0.0092(8) -0.0087(8) -0.0047(7)
O3 0.0588(10) 0.0433(9) 0.0306(8) -0.0015(7) -0.0052(7) 0.0012(6)
C8 0.0372(10) 0.0277(9) 0.0302(10) 0.0036(8) -0.0017(8) 0.0023(7)
F1 0.0587(8) 0.0475(8) 0.0438(7) -0.0084(6) 0.0111(6) 0.0155(6)
C13 0.0359(10) 0.0249(9) 0.0310(10) 0.0015(8) 0.0008(8) 0.0029(7)
C11 0.0373(10) 0.0278(9) 0.0340(10) 0.0004(8) -0.0015(8) 0.0061(8)
C5 0.0382(10) 0.0268(10) 0.0348(11) 0.0003(8) -0.0037(8) -0.0008(8)
O1 0.0590(11) 0.0456(10) 0.0569(10) -0.0192(8) -0.0103(8) 0.0103(8)
C12 0.0416(11) 0.0270(9) 0.0295(10) -0.0019(8) 0.0003(8) 0.0025(7)
C9 0.0455(11) 0.0354(10) 0.0293(10) 0.0065(9) 0.0029(8) 0.0057(8)
N2 0.0446(10) 0.0308(9) 0.0329(9) -0.0071(7) -0.0044(7) 0.0074(7)
C7 0.0390(11) 0.0306(10) 0.0336(10) 0.0058(8) -0.0010(8) -0.0002(8)
C10 0.0395(10) 0.0312(10) 0.0375(11) 0.0008(8) 0.0039(8) 0.0115(8)
C4 0.0361(10) 0.0284(10) 0.0380(11) -0.0023(8) -0.0013(8) 0.0043(8)
C6 0.0426(11) 0.0340(11) 0.0436(12) 0.0024(9) -0.0064(9) 0.0002(9)
N3 0.0662(13) 0.0354(10) 0.0359(9) -0.0088(9) -0.0016(9) 0.0013(7)
C3 0.0473(12) 0.0311(10) 0.0294(10) -0.0022(8) 0.0031(8) 0.0045(8)
C14 0.0608(14) 0.0394(12) 0.0337(11) -0.0112(10) -0.0030(10) 0.0075(9)
C2 0.0527(14) 0.0551(14) 0.0393(12) -0.0017(11) -0.0041(10) 0.0086(10)
C15 0.0607(15) 0.0401(12) 0.0364(11) -0.0056(10) -0.0068(10) 0.0051(9)
C16 0.0679(16) 0.0395(13) 0.0546(14) -0.0137(11) -0.0191(12) 0.0179(11)
C17 0.0767(18) 0.0424(13) 0.0451(13) -0.0128(12) -0.0004(12) 0.0104(10)
C1 0.0709(16) 0.0458(13) 0.0420(12) -0.0121(12) -0.0059(11) 0.0150(10)
N4 0.0859(17) 0.0430(12) 0.0536(13) -0.0081(11) 0.0084(12) -0.0059(10)
O4 0.132(2) 0.0383(11) 0.0856(16) 0.0046(12) 0.0002(14) 0.0002(10)

loop_
_atom_type_symbol
_atom_type_description
_atom_type_scat_dispersion_real
_atom_type_scat_dispersion_imag
_atom_type_scat_source
C C 0.0033 0.0016 'International Tables Vol C Tables 4.2.6.8 and 6.1.1.4'
H H 0.0000 0.0000 'International Tables Vol C Tables 4.2.6.8 and 6.1.1.4'
N N 0.0061 0.0033 'International Tables Vol C Tables 4.2.6.8 and 6.1.1.4'
O O 0.0106 0.0060 'International Tables Vol C Tables 4.2.6.8 and 6.1.1.4'
F F 0.0171 0.0103 'International Tables Vol C Tables 4.2.6.8 and 6.1.1.4'

loop_
_geom_angle_atom_site_label_1
_geom_angle_atom_site_label_2
_geom_angle_atom_site_label_3
_geom_angle_site_symmetry_1
_geom_angle_site_symmetry_3
_geom_angle
_geom_angle_publ_flag
C4 N1 C13 . . 119.38(16) ?
C4 N1 C3 . . 120.52(15) ?
C13 N1 C3 . . 120.07(15) ?
C6 O2 H18 . . 109.5 ?
C9 C8 C13 . . 118.03(17) ?
C9 C8 C7 . . 120.60(17) ?
C13 C8 C7 . . 121.36(18) ?
N1 C13 C8 . . 119.20(16) ?
N1 C13 C12 . . 120.02(17) ?
C8 C13 C12 . . 120.77(17) ?
C12 C11 N2 . . 122.48(18) ?
C12 C11 C10 . . 116.46(17) ?
N2 C11 C10 . . 120.98(17) ?
C4 C5 C7 . . 120.37(17) ?
C4 C5 C6 . . 117.68(18) ?
C7 C5 C6 . . 121.95(18) ?
C11 C12 C13 . . 120.90(18) ?
C11 C12 H12A . . 119.6 ?
C13 C12 H12A . . 119.6 ?
C10 C9 C8 . . 119.97(18) ?
C10 C9 H9A . . 120.0 ?
C8 C9 H9A . . 120.0 ?
C11 N2 C14 . . 117.59(15) ?
C11 N2 C16 . . 117.81(17) ?
C14 N2 C16 . . 111.17(17) ?
O3 C7 C5 . . 123.16(18) ?
O3 C7 C8 . . 121.43(18) ?
C5 C7 C8 . . 115.41(17) ?
C9 C10 F1 . . 117.51(17) ?
C9 C10 C11 . . 123.63(18) ?
F1 C10 C11 . . 118.81(17) ?
N1 C4 C5 . . 124.20(18) ?
N1 C4 H4A . . 117.9 ?
C5 C4 H4A . . 117.9 ?
O1 C6 O2 . . 121.06(19) ?
O1 C6 C5 . . 123.8(2) ?
O2 C6 C5 . . 115.15(19) ?
N4 N3 C15 . . 119.31(19) ?
N4 N3 C17 . . 125.3(2) ?
C15 N3 C17 . . 115.35(18) ?
N1 C3 C1 . . 119.44(18) ?
N1 C3 C2 . . 119.07(18) ?
C1 C3 C2 . . 60.70(16) ?
N1 C3 H3A . . 115.5 ?
C1 C3 H3A . . 115.5 ?
C2 C3 H3A . . 115.5 ?
N2 C14 C15 . . 110.91(17) ?
N2 C14 H14A . . 109.5 ?
C15 C14 H14A . . 109.5 ?
N2 C14 H14B . . 109.5 ?
C15 C14 H14B . . 109.5 ?
H14A C14 H14B . . 108.0 ?
C3 C2 C1 . . 59.64(15) ?
C3 C2 H2A . . 117.8 ?
C1 C2 H2A . . 117.8 ?
C3 C2 H2B . . 117.8 ?
C1 C2 H2B . . 117.8 ?
H2A C2 H2B . . 114.9 ?
N3 C15 C14 . . 110.6(2) ?
N3 C15 H15A . . 109.5 ?
C14 C15 H15A . . 109.5 ?
N3 C15 H15B . . 109.5 ?
C14 C15 H15B . . 109.5 ?
H15A C15 H15B . . 108.1 ?
N2 C16 C17 . . 111.9(2) ?
N2 C16 H16A . . 109.2 ?
C17 C16 H16A . . 109.2 ?
N2 C16 H16B . . 109.2 ?
C17 C16 H16B . . 109.2 ?
H16A C16 H16B . . 107.9 ?
N3 C17 C16 . . 108.62(19) ?
N3 C17 H17A . . 110.0 ?
C16 C17 H17A . . 110.0 ?
N3 C17 H17B . . 110.0 ?
C16 C17 H17B . . 110.0 ?
H17A C17 H17B . . 108.3 ?
C3 C1 C2 . . 59.66(15) ?
C3 C1 H1A . . 117.8 ?
C2 C1 H1A . . 117.8 ?
C3 C1 H1B . . 117.8 ?
C2 C1 H1B . . 117.8 ?
H1A C1 H1B . . 114.9 ?
O4 N4 N3 . . 115.6(2) ?

loop_
_geom_bond_atom_site_label_1
_geom_bond_atom_site_label_2
_geom_bond_site_symmetry_2
_geom_bond_distance
_geom_bond_publ_flag
N1 C4 . 1.346(2) ?
N1 C13 . 1.405(2) ?
N1 C3 . 1.466(2) ?
O2 C6 . 1.330(3) ?
O2 H18 . 0.8400 ?
O3 C7 . 1.273(2) ?
C8 C9 . 1.410(3) ?
C8 C13 . 1.411(3) ?
C8 C7 . 1.458(3) ?
F1 C10 . 1.365(2) ?
C13 C12 . 1.414(3) ?
C11 C12 . 1.394(3) ?
C11 N2 . 1.404(2) ?
C11 C10 . 1.420(3) ?
C5 C4 . 1.373(3) ?
C5 C7 . 1.431(3) ?
C5 C6 . 1.493(3) ?
O1 C6 . 1.210(3) ?
C12 H12A . 0.9500 ?
C9 C10 . 1.361(3) ?
C9 H9A . 0.9500 ?
N2 C14 . 1.469(3) ?
N2 C16 . 1.474(3) ?
C4 H4A . 0.9500 ?
N3 N4 . 1.315(3) ?
N3 C15 . 1.442(3) ?
N3 C17 . 1.456(3) ?
C3 C1 . 1.485(3) ?
C3 C2 . 1.485(3) ?
C3 H3A . 1.0000 ?
C14 C15 . 1.528(3) ?
C14 H14A . 0.9900 ?
C14 H14B . 0.9900 ?
C2 C1 . 1.501(3) ?
C2 H2A . 0.9900 ?
C2 H2B . 0.9900 ?
C15 H15A . 0.9900 ?
C15 H15B . 0.9900 ?
C16 C17 . 1.496(3) ?
C16 H16A . 0.9900 ?
C16 H16B . 0.9900 ?
C17 H17A . 0.9900 ?
C17 H17B . 0.9900 ?
C1 H1A . 0.9900 ?
C1 H1B . 0.9900 ?
N4 O4 . 1.238(3) ?

loop_
_geom_hbond_atom_site_label_D
_geom_hbond_atom_site_label_H
_geom_hbond_atom_site_label_A
_geom_hbond_site_symmetry_A
_geom_hbond_distance_DH
_geom_hbond_distance_HA
_geom_hbond_distance_DA
_geom_hbond_angle_DHA
O2 H18 O3 . 0.84 1.78 2.562(2) 153.4
C4 H4A O1 . 0.95 2.48 2.812(3) 100.7
C15 H15A O2 1_666 0.99 2.50 3.405(3) 151.3
C15 H15B O3 2_665 0.99 2.51 3.385(3) 147.1
C16 H16A O1 2_565 0.99 2.60 3.264(3) 124.8
C16 H16B F1 . 0.99 2.14 2.852(3) 127.7
C17 H17B O4 . 0.99 2.30 2.692(3) 102.1

loop_
_cod_related_entry_id
_cod_related_entry_database
_cod_related_entry_code
1 ChemSpider 24742969
